data_7213791
loop_
_publ_author_name
'Karmakar, Sibasree'
'Khanra, Sumit'

_publ_section_title
;
 Polynuclear coordination compounds: a magnetostructural study of
 ferromagnetically coupled Ni4O4 cubane core motif
;
_journal_issue 12
_journal_name_full CrystEngComm
_journal_page_first 2371
_journal_paper_doi 10.1039/c3ce41125g
_journal_volume 16
_journal_year 2014
_chemical_absolute_configuration syn
_chemical_formula_moiety 'C17 H19 N O3'
_chemical_formula_sum 'C17 H19 N O3'
_chemical_formula_weight 285.33
_chemical_name_systematic
; 
 ? 
;
_space_group_IT_number 4
_symmetry_cell_setting monoclinic
_symmetry_space_group_name_Hall 'P 2yb'
_symmetry_space_group_name_H-M 'P 1 21 1'
_atom_sites_solution_hydrogens geom
_atom_sites_solution_primary direct
_atom_sites_solution_secondary difmap
_audit_creation_method SHELXL-97
_cell_angle_alpha 90.00
_cell_angle_beta 105.729(2)
_cell_angle_gamma 90.00
_cell_formula_units_Z 2
_cell_length_a 9.7736(4)
_cell_length_b 6.5159(2)
_cell_length_c 11.9527(5)
_cell_measurement_reflns_used 4906
_cell_measurement_temperature 100(2)
_cell_measurement_theta_max 35.81
_cell_measurement_theta_min 2.40
_cell_volume 732.69(5)
_computing_cell_refinement 'Bruker SAINT'
_computing_data_collection 'Bruker APEX2'
_computing_data_reduction 'Bruker SAINT'
_computing_molecular_graphics 'Bruker SHELXTL'
_computing_publication_material 'Bruker SHELXTL'
_computing_structure_refinement 'SHELXL-97 (Sheldrick, 1997)'
_computing_structure_solution 'SHELXS-97 (Sheldrick, 1990)'
_diffrn_ambient_temperature 100(2)
_diffrn_measured_fraction_theta_full 0.998
_diffrn_measured_fraction_theta_max 0.998
_diffrn_measurement_device_type 'Bruker APEX-II CCD'
_diffrn_measurement_method '\f and \w scans'
_diffrn_radiation_monochromator graphite
_diffrn_radiation_source 'fine-focus sealed tube'
_diffrn_radiation_type MoK\a
_diffrn_radiation_wavelength 0.71073
_diffrn_reflns_av_R_equivalents 0.0271
_diffrn_reflns_av_sigmaI/netI 0.0455
_diffrn_reflns_limit_h_max 11
_diffrn_reflns_limit_h_min -12
_diffrn_reflns_limit_k_max 8
_diffrn_reflns_limit_k_min -7
_diffrn_reflns_limit_l_max 15
_diffrn_reflns_limit_l_min -10
_diffrn_reflns_number 4218
_diffrn_reflns_theta_full 27.00
_diffrn_reflns_theta_max 27.00
_diffrn_reflns_theta_min 1.77
_exptl_absorpt_coefficient_mu 0.089
_exptl_absorpt_correction_T_max 0.993
_exptl_absorpt_correction_T_min 0.989
_exptl_absorpt_correction_type multi-scan
_exptl_absorpt_process_details 'SADABS; BRUKER, 2008'
_exptl_crystal_colour yellow
_exptl_crystal_density_diffrn 1.293
_exptl_crystal_density_method 'not measured'
_exptl_crystal_description block
_exptl_crystal_F_000 304
_exptl_crystal_size_max 0.230
_exptl_crystal_size_mid 0.105
_exptl_crystal_size_min 0.078
_refine_diff_density_max 0.242
_refine_diff_density_min -0.169
_refine_diff_density_rms 0.043
_refine_ls_abs_structure_details 'Flack H D (1983), Acta Cryst. A39, 876-881'
_refine_ls_abs_structure_Flack 0.1(1)
_refine_ls_extinction_method none
_refine_ls_goodness_of_fit_ref 0.825
_refine_ls_hydrogen_treatment constr
_refine_ls_matrix_type full
_refine_ls_number_parameters 192
_refine_ls_number_reflns 3008
_refine_ls_number_restraints 1
_refine_ls_restrained_S_all 0.825
_refine_ls_R_factor_all 0.0349
_refine_ls_R_factor_gt 0.0339
_refine_ls_shift/su_max 0.004
_refine_ls_shift/su_mean 0.003
_refine_ls_structure_factor_coef Fsqd
_refine_ls_weighting_details 'calc w=1/[\s^2^(Fo^2^)+(0.1000P)^2^+0.0521P] where P=(Fo^2^+2Fc^2^)/3'
_refine_ls_weighting_scheme calc
_refine_ls_wR_factor_gt 0.0964
_refine_ls_wR_factor_ref 0.0990
_reflns_number_gt 2927
_reflns_number_total 3008
_reflns_threshold_expression >2sigma(I)
_cod_data_source_file c3ce41125g.txt
_cod_data_source_block sk_sk_013_1
_cod_depositor_comments
;
The following automatic conversions were performed:

'_symmetry_cell_setting' value 'Monoclinic' changed to 'monoclinic'
according to
/usr/data/users/saulius/automatic-downloads/current/RSC/lib/dictionaries/cif_core.dic
dictionary named 'cif_core.dic' version 2.4.2 from 2011-04-26.

Automatic conversion script
Id: cif_fix_values 2281 2013-09-26 08:29:07Z andrius 
;
_cod_original_sg_symbol_H-M 'P2(1)   '
_cod_database_code 7213791

loop_
_symmetry_equiv_pos_as_xyz
'x, y, z'
'-x, y+1/2, -z'

loop_
_atom_site_label
_atom_site_type_symbol
_atom_site_fract_x
_atom_site_fract_y
_atom_site_fract_z
_atom_site_U_iso_or_equiv
_atom_site_adp_type
_atom_site_occupancy
_atom_site_symmetry_multiplicity
_atom_site_calc_flag
_atom_site_refinement_flags
C2 C -0.28173(12) 0.2557(2) 0.45094(11) 0.0166(2) Uani 1 1 d .
H2 H -0.3473 0.3422 0.4022 0.020 Uiso 1 1 calc R
C1 C -0.21762(12) 0.31571(19) 0.56293(11) 0.0157(2) Uani 1 1 d .
C6 C -0.00076(11) -0.15436(19) 0.67213(10) 0.0149(2) Uani 1 1 d .
H6 H 0.0111 -0.2832 0.6426 0.018 Uiso 1 1 calc R
C5 C -0.08781(11) -0.00864(19) 0.59661(10) 0.0150(2) Uani 1 1 d .
C4 C -0.15464(12) -0.0669(2) 0.47987(11) 0.0170(3) Uani 1 1 d .
H4 H -0.1341 -0.1933 0.4521 0.020 Uiso 1 1 calc R
C11 C 0.38252(12) 0.0960(2) 0.82963(10) 0.0187(3) Uani 1 1 d .
H11 H 0.3080 0.1843 0.8304 0.022 Uiso 1 1 calc R
C10 C 0.38774(12) -0.0991(2) 0.87916(10) 0.0167(2) Uani 1 1 d .
C9 C 0.27895(12) -0.1684(2) 0.94079(11) 0.0180(3) Uani 1 1 d .
H9A H 0.2507 -0.0504 0.9788 0.022 Uiso 1 1 calc R
H9B H 0.3239 -0.2658 1.0009 0.022 Uiso 1 1 calc R
C7 C 0.14430(12) -0.26832(19) 0.86182(10) 0.0150(2) Uani 1 1 d .
H7 H 0.1725 -0.3796 0.8176 0.018 Uiso 1 1 calc R
C8 C 0.05303(12) -0.3582(2) 0.93696(11) 0.0174(2) Uani 1 1 d .
H8A H 0.1017 -0.4762 0.9790 0.021 Uiso 1 1 calc R
H8B H 0.0443 -0.2563 0.9938 0.021 Uiso 1 1 calc R
C15 C 0.50011(12) -0.2295(2) 0.87541(10) 0.0196(3) Uani 1 1 d .
H15 H 0.5037 -0.3608 0.9065 0.024 Uiso 1 1 calc R
C14 C 0.60707(13) -0.1660(2) 0.82584(12) 0.0243(3) Uani 1 1 d .
H14 H 0.6819 -0.2536 0.8250 0.029 Uiso 1 1 calc R
C3 C -0.24932(12) 0.0634(2) 0.40836(10) 0.0173(3) Uani 1 1 d .
H3 H -0.2924 0.0258 0.3318 0.021 Uiso 1 1 calc R
C12 C 0.48855(14) 0.1592(2) 0.77895(11) 0.0220(3) Uani 1 1 d .
H12 H 0.4839 0.2890 0.7458 0.026 Uiso 1 1 calc R
C13 C 0.60083(13) 0.0296(2) 0.77761(11) 0.0245(3) Uani 1 1 d .
H13 H 0.6717 0.0733 0.7446 0.029 Uiso 1 1 calc R
C16 C -0.37418(13) 0.5980(2) 0.55453(11) 0.0214(3) Uani 1 1 d .
H16A H -0.4528 0.5055 0.5459 0.032 Uiso 1 1 calc R
H16B H -0.3689 0.6424 0.4792 0.032 Uiso 1 1 calc R
H16C H -0.3874 0.7149 0.5994 0.032 Uiso 1 1 calc R
C17 C -0.11271(11) 0.18833(19) 0.64136(10) 0.0142(2) Uani 1 1 d .
O2 O -0.04896(9) 0.24619(14) 0.74568(7) 0.0186(2) Uani 1 1 d .
O3 O -0.08430(8) -0.41853(15) 0.87245(8) 0.0199(2) Uani 1 1 d .
H3A H -0.0780 -0.5101 0.8271 0.030 Uiso 1 1 calc R
O1 O -0.24522(9) 0.49534(14) 0.61279(8) 0.0208(2) Uani 1 1 d .
N1 N 0.06311(10) -0.11590(16) 0.78056(9) 0.0154(2) Uani 1 1 d .
H1 H 0.0573 0.0064 0.8060 0.018 Uiso 1 1 calc R

loop_
_atom_site_aniso_label
_atom_site_aniso_U_11
_atom_site_aniso_U_22
_atom_site_aniso_U_33
_atom_site_aniso_U_23
_atom_site_aniso_U_13
_atom_site_aniso_U_12
C2 0.0138(5) 0.0187(6) 0.0168(5) 0.0056(5) 0.0036(4) 0.0003(4)
C1 0.0139(5) 0.0139(5) 0.0201(6) 0.0012(5) 0.0062(4) -0.0019(4)
C6 0.0130(5) 0.0161(5) 0.0164(6) -0.0006(4) 0.0057(4) -0.0003(4)
C5 0.0122(5) 0.0175(6) 0.0154(6) 0.0014(5) 0.0041(4) -0.0004(4)
C4 0.0170(5) 0.0192(6) 0.0160(6) -0.0012(5) 0.0066(4) -0.0001(4)
C11 0.0170(5) 0.0214(6) 0.0166(6) -0.0022(5) 0.0029(4) 0.0019(5)
C10 0.0144(5) 0.0228(6) 0.0114(5) -0.0018(5) 0.0009(4) -0.0007(5)
C9 0.0160(5) 0.0243(6) 0.0130(5) -0.0001(5) 0.0027(4) 0.0000(5)
C7 0.0150(5) 0.0147(5) 0.0144(5) 0.0003(5) 0.0026(4) 0.0030(4)
C8 0.0180(5) 0.0171(6) 0.0174(5) -0.0007(5) 0.0053(4) 0.0001(4)
C15 0.0188(5) 0.0228(6) 0.0154(5) 0.0012(5) 0.0015(4) 0.0033(5)
C14 0.0160(5) 0.0364(8) 0.0199(6) -0.0040(6) 0.0037(4) 0.0052(5)
C3 0.0170(5) 0.0229(6) 0.0124(5) 0.0014(5) 0.0046(4) -0.0022(5)
C12 0.0266(6) 0.0223(6) 0.0162(5) -0.0006(5) 0.0041(5) -0.0052(5)
C13 0.0182(5) 0.0385(8) 0.0176(6) -0.0025(6) 0.0063(4) -0.0052(5)
C16 0.0201(6) 0.0200(6) 0.0236(6) 0.0010(5) 0.0049(5) 0.0057(5)
C17 0.0120(5) 0.0161(6) 0.0147(5) 0.0017(4) 0.0040(4) -0.0029(4)
O2 0.0197(4) 0.0164(4) 0.0171(4) -0.0023(4) 0.0007(3) 0.0017(3)
O3 0.0165(4) 0.0187(4) 0.0251(5) -0.0041(4) 0.0066(3) 0.0000(3)
O1 0.0210(4) 0.0168(4) 0.0211(5) -0.0001(4) -0.0004(3) 0.0063(3)
N1 0.0154(4) 0.0136(5) 0.0161(5) 0.0004(4) 0.0026(4) 0.0024(4)

loop_
_atom_type_symbol
_atom_type_description
_atom_type_scat_dispersion_real
_atom_type_scat_dispersion_imag
_atom_type_scat_source
C C 0.0033 0.0016 'International Tables Vol C Tables 4.2.6.8 and 6.1.1.4'
H H 0.0000 0.0000 'International Tables Vol C Tables 4.2.6.8 and 6.1.1.4'
N N 0.0061 0.0033 'International Tables Vol C Tables 4.2.6.8 and 6.1.1.4'
O O 0.0106 0.0060 'International Tables Vol C Tables 4.2.6.8 and 6.1.1.4'

loop_
_geom_angle_atom_site_label_1
_geom_angle_atom_site_label_2
_geom_angle_atom_site_label_3
_geom_angle
C1 C2 C3 120.91(11)
C2 C1 O1 125.09(11)
C2 C1 C17 121.61(11)
O1 C1 C17 113.30(10)
N1 C6 C5 123.11(11)
C6 C5 C4 118.74(11)
C6 C5 C17 119.51(10)
C4 C5 C17 121.65(11)
C3 C4 C5 119.95(12)
C12 C11 C10 120.36(12)
C11 C10 C15 118.54(12)
C11 C10 C9 121.76(11)
C15 C10 C9 119.65(11)
C10 C9 C7 115.02(9)
N1 C7 C9 109.83(10)
N1 C7 C8 110.42(9)
C9 C7 C8 109.66(9)
O3 C8 C7 113.72(10)
C14 C15 C10 121.21(13)
C13 C14 C15 119.51(12)
C4 C3 C2 120.10(11)
C13 C12 C11 120.52(13)
C14 C13 C12 119.84(12)
O2 C17 C5 122.34(11)
O2 C17 C1 121.99(11)
C5 C17 C1 115.64(10)
C1 O1 C16 115.99(10)
C6 N1 C7 123.90(11)

loop_
_geom_bond_atom_site_label_1
_geom_bond_atom_site_label_2
_geom_bond_distance
C2 C1 1.3721(17)
C2 C3 1.4205(18)
C1 O1 1.3730(15)
C1 C17 1.4484(16)
C6 N1 1.3013(15)
C6 C5 1.4226(16)
C5 C4 1.4226(16)
C5 C17 1.4363(17)
C4 C3 1.3706(17)
C11 C12 1.3967(18)
C11 C10 1.3977(19)
C10 C15 1.3986(17)
C10 C9 1.5171(17)
C9 C7 1.5407(15)
C7 N1 1.4634(15)
C7 C8 1.5426(16)
C8 O3 1.4105(14)
C15 C14 1.3967(18)
C14 C13 1.394(2)
C12 C13 1.388(2)
C16 O1 1.4300(14)
C17 O2 1.2899(14)
